data_7249196
loop_
_publ_author_name
'Hurtado-Rodr\'iguez, Diana'
'Becerra, Diana'
'Rojas, Hugo'
'G\'omez Casta\~no, Jovanny A.'
'Mac\'ias, Mario A.'
'Castillo, Juan-Carlos'

_publ_section_title
;
 Crystal structure, spectroscopy, DFT, and thermal studies of
 3-cyano-2(1H)-pyridones as potential anticancer agents
;
_journal_issue 34
_journal_name_full 'RSC Advances'
_journal_page_first 24928
_journal_page_last 24941
_journal_paper_doi 10.1039/D4RA04563G
_journal_volume 14
_journal_year 2024
_chemical_formula_moiety 'C18 H11 Cl N2 O'
_chemical_formula_sum 'C18 H11 Cl N2 O'
_chemical_formula_weight 306.74
_space_group_crystal_system triclinic
_space_group_IT_number 2
_space_group_name_Hall '-P 1'
_space_group_name_H-M_alt 'P -1'
_atom_sites_solution_hydrogens geom
_atom_sites_solution_primary iterative
_atom_sites_solution_secondary difmap
_audit_creation_method SHELXL-2018/3
_audit_update_record
;
2024-07-20 deposited with the CCDC.	2024-07-29 downloaded from the CCDC.
;
_cell_angle_alpha 106.539(4)
_cell_angle_beta 90.018(5)
_cell_angle_gamma 105.413(5)
_cell_formula_units_Z 12
_cell_length_a 14.4943(9)
_cell_length_b 17.8480(9)
_cell_length_c 18.7119(8)
_cell_measurement_reflns_used 12361
_cell_measurement_temperature 298(2)
_cell_measurement_theta_max 76.1640
_cell_measurement_theta_min 3.5530
_cell_volume 4458.4(4)
_computing_cell_refinement
;
CrysAlisPro, Agilent Technologies,
Version 1.171.37.35 (release 13-08-2014 CrysAlis171 .NET)
(compiled Aug 13 2014,18:06:01)
;
_computing_data_collection
;
CrysAlisPro, Agilent Technologies,
Version 1.171.37.35 (release 13-08-2014 CrysAlis171 .NET)
(compiled Aug 13 2014,18:06:01)
;
_computing_data_reduction
;
CrysAlisPro, Agilent Technologies,
Version 1.171.37.35 (release 13-08-2014 CrysAlis171 .NET)
(compiled Aug 13 2014,18:06:01)
;
_computing_molecular_graphics 'Mercury (Macrae et al., 2008)'
_computing_publication_material 'SHELXL-2018/3 (Sheldrick, 2018)'
_computing_structure_refinement 'SHELXL-2018/3 (Sheldrick, 2018)'
_computing_structure_solution 'Superflip (Palatinus & Chapuis, 2007)'
_diffrn_ambient_temperature 298(2)
_diffrn_detector 'CCD plate'
_diffrn_detector_area_resol_mean 10.6144
_diffrn_detector_type Atlas
_diffrn_measured_fraction_theta_full 0.993
_diffrn_measured_fraction_theta_max 0.954
_diffrn_measurement_device 'four-circle diffractometer'
_diffrn_measurement_device_type 'SuperNova, Dual, Cu at zero, Atlas'
_diffrn_measurement_method '\w scans'
_diffrn_radiation_type CuK\a
_diffrn_radiation_wavelength 1.54184
_diffrn_reflns_av_R_equivalents 0.0374
_diffrn_reflns_av_unetI/netI 0.0443
_diffrn_reflns_Laue_measured_fraction_full 0.993
_diffrn_reflns_Laue_measured_fraction_max 0.954
_diffrn_reflns_limit_h_max 18
_diffrn_reflns_limit_h_min -11
_diffrn_reflns_limit_k_max 19
_diffrn_reflns_limit_k_min -22
_diffrn_reflns_limit_l_max 23
_diffrn_reflns_limit_l_min -23
_diffrn_reflns_number 35213
_diffrn_reflns_point_group_measured_fraction_full 0.993
_diffrn_reflns_point_group_measured_fraction_max 0.954
_diffrn_reflns_theta_full 67.684
_diffrn_reflns_theta_max 76.873
_diffrn_reflns_theta_min 3.545
_diffrn_source 'SuperNova (Cu) micro-focus sealed X-ray Source'
_exptl_absorpt_coefficient_mu 2.292
_exptl_absorpt_correction_T_max 1.00000
_exptl_absorpt_correction_T_min 0.81555
_exptl_absorpt_correction_type multi-scan
_exptl_absorpt_process_details
;
CrysAlisPro 1.171.41.119a (Rigaku Oxford Diffraction, 2021)
Empirical absorption correction using spherical harmonics,
implemented in SCALE3 ABSPACK scaling algorithm.
;
_exptl_crystal_colour colorless
_exptl_crystal_density_diffrn 1.371
_exptl_crystal_description parallelepiped
_exptl_crystal_F_000 1896
_exptl_crystal_size_max 0.220
_exptl_crystal_size_mid 0.200
_exptl_crystal_size_min 0.180
_refine_diff_density_max 0.803
_refine_diff_density_min -0.430
_refine_diff_density_rms 0.073
_refine_ls_extinction_method none
_refine_ls_goodness_of_fit_ref 1.024
_refine_ls_hydrogen_treatment constr
_refine_ls_matrix_type full
_refine_ls_number_parameters 1226
_refine_ls_number_reflns 17976
_refine_ls_number_restraints 76
_refine_ls_restrained_S_all 1.064
_refine_ls_R_factor_all 0.1017
_refine_ls_R_factor_gt 0.0758
_refine_ls_shift/su_max 0.002
_refine_ls_shift/su_mean 0.000
_refine_ls_structure_factor_coef Fsqd
_refine_ls_weighting_details 'w=1/[\s^2^(Fo^2^)+(0.1333P)^2^+1.4954P] where P=(Fo^2^+2Fc^2^)/3'
_refine_ls_weighting_scheme calc
_refine_ls_wR_factor_gt 0.2062
_refine_ls_wR_factor_ref 0.2367
_reflns_Friedel_coverage 0.000
_reflns_number_gt 13270
_reflns_number_total 17976
_reflns_threshold_expression 'I > 2\s(I)'
_cod_data_source_file d4ra04563g2.cif
_cod_data_source_block Compound_4c
_cod_original_cell_volume 4458.3(4)
_cod_database_code 7249196
_shelx_shelxl_version_number 2018/3
_shelx_space_group_comment
;
The symmetry employed for this shelxl refinement is uniquely defined
by the following loop, which should always be used as a source of
symmetry information in preference to the above space-group names.
They are only intended as comments.
;
_shelx_estimated_absorpt_t_min 0.633
_shelx_estimated_absorpt_t_max 0.683

loop_
_space_group_symop_operation_xyz
'x, y, z'
'-x, -y, -z'

loop_
_atom_site_label
_atom_site_type_symbol
_atom_site_fract_x
_atom_site_fract_y
_atom_site_fract_z
_atom_site_U_iso_or_equiv
_atom_site_adp_type
_atom_site_occupancy
_atom_site_site_symmetry_order
_atom_site_calc_flag
_atom_site_refinement_flags_posn
_atom_site_refinement_flags_adp
_atom_site_refinement_flags_occupancy
_atom_site_disorder_assembly
_atom_site_disorder_group
C1C C 0.28607(16) 0.15734(14) 0.62797(12) 0.0407(5) Uani 1 1 d . . . . .
C2C C 0.28315(17) 0.23564(14) 0.63867(13) 0.0448(5) Uani 1 1 d . . . . .
H2C H 0.318496 0.276599 0.679575 0.054 Uiso 1 1 calc R U . . .
C3C C 0.22752(16) 0.25535(13) 0.58880(12) 0.0409(5) Uani 1 1 d . . . . .
C4C C 0.17314(16) 0.19314(13) 0.52962(12) 0.0393(4) Uani 1 1 d . . . . .
C5C C 0.17738(17) 0.11032(13) 0.51577(12) 0.0415(5) Uani 1 1 d . . . . .
C6C C 0.10651(17) 0.20578(14) 0.48054(12) 0.0436(5) Uani 1 1 d . . . . .
C7C C 0.34306(16) 0.13438(14) 0.67898(13) 0.0428(5) Uani 1 1 d . . . . .
C8C C 0.3608(2) 0.18057(18) 0.75395(15) 0.0581(7) Uani 1 1 d . . . . .
H8C H 0.334895 0.224208 0.771280 0.070 Uiso 1 1 calc R U . . .
C10C C 0.4546(2) 0.09798(19) 0.77824(17) 0.0615(7) Uani 1 1 d . . . . .
H10C H 0.493225 0.086392 0.811004 0.074 Uiso 1 1 calc R U . . .
C9C C 0.4165(2) 0.1621(2) 0.80268(16) 0.0675(8) Uani 1 1 d . . . . .
H9C H 0.428174 0.193619 0.852514 0.081 Uiso 1 1 calc R U . . .
C11C C 0.43542(19) 0.05011(16) 0.70410(16) 0.0541(6) Uani 1 1 d . . . . .
H11C H 0.460344 0.005772 0.687597 0.065 Uiso 1 1 calc R U . . .
C12C C 0.37976(17) 0.06770(14) 0.65476(14) 0.0458(5) Uani 1 1 d . . . . .
H12C H 0.366766 0.035024 0.605354 0.055 Uiso 1 1 calc R U . . .
C13C C 0.23259(18) 0.34216(14) 0.59991(14) 0.0468(5) Uani 1 1 d . . . . .
C14C C 0.2466(2) 0.37431(16) 0.54035(16) 0.0585(6) Uani 1 1 d . . . . .
H14C H 0.250922 0.341054 0.492893 0.070 Uiso 1 1 calc R U . . .
C15C C 0.2541(2) 0.45601(18) 0.55118(19) 0.0684(8) Uani 1 1 d . . . . .
H15C H 0.262815 0.477313 0.510942 0.082 Uiso 1 1 calc R U . . .
C16C C 0.2486(2) 0.50507(16) 0.62097(19) 0.0662(8) Uani 1 1 d . . . . .
C17C C 0.2347(3) 0.47439(18) 0.68158(19) 0.0740(9) Uani 1 1 d . . . . .
H17C H 0.230374 0.508159 0.728813 0.089 Uiso 1 1 calc R U . . .
C18C C 0.2272(2) 0.39250(17) 0.67101(16) 0.0630(7) Uani 1 1 d . . . . .
H18C H 0.218654 0.371425 0.711388 0.076 Uiso 1 1 calc R U . . .
C1E C -0.01005(16) 0.16323(13) 0.12579(12) 0.0403(4) Uani 1 1 d . . . . .
N1E N 0.00276(14) 0.10501(11) 0.06457(10) 0.0413(4) Uani 1 1 d . . . . .
H1E H -0.033919 0.056388 0.056754 0.050 Uiso 1 1 calc R U . . .
O1E O 0.07949(15) 0.06075(10) -0.03823(10) 0.0584(5) Uani 1 1 d . . . . .
Cl1E Cl 0.31848(9) 0.61351(5) 0.13146(8) 0.1094(4) Uani 1 1 d . . . . .
C1D C 0.32707(17) 0.17369(15) 0.11882(13) 0.0447(5) Uani 1 1 d . . . . .
N1D N 0.34601(15) 0.11333(12) 0.06269(10) 0.0441(4) Uani 1 1 d . . . . .
H1D H 0.310859 0.064502 0.056624 0.053 Uiso 1 1 calc R U . . .
O1D O 0.43115(16) 0.06591(11) -0.03344(11) 0.0602(5) Uani 1 1 d . . . . .
Cl1D Cl 0.6664(4) 0.62044(11) 0.1237(3) 0.1052(12) Uani 0.806(4) 1 d D U P A 1
Cl2D Cl 0.6476(19) 0.6196(5) 0.1090(13) 0.1009(17) Uani 0.194(4) 1 d D U P A 2
O1C O 0.13124(15) 0.05260(10) 0.46310(10) 0.0576(5) Uani 1 1 d . . . . .
Cl1C Cl 0.25709(9) 0.60758(5) 0.63265(7) 0.1023(4) Uani 1 1 d . . . . .
N1C N 0.23575(14) 0.09815(11) 0.56639(10) 0.0414(4) Uani 1 1 d . . . . .
H1C H 0.241190 0.049746 0.558945 0.050 Uiso 1 1 calc R U . . .
C1B C 0.38506(17) 0.83575(15) 0.37195(13) 0.0454(5) Uani 1 1 d . . . . .
N1B N 0.43381(14) 0.89354(12) 0.43471(10) 0.0455(4) Uani 1 1 d . . . . .
H1B H 0.425727 0.941335 0.444313 0.055 Uiso 1 1 calc R U . . .
O1B O 0.54015(16) 0.93865(12) 0.53705(10) 0.0635(5) Uani 1 1 d . . . . .
Cl1B Cl 0.48435(17) 0.39684(9) 0.33430(14) 0.1141(8) Uani 0.806(4) 1 d D U P A 1
Cl2B Cl 0.4352(7) 0.3916(3) 0.3613(6) 0.1144(13) Uani 0.194(4) 1 d D U P A 2
C1A C 0.04570(16) 0.82412(14) 0.38050(12) 0.0430(5) Uani 1 1 d . . . . .
O1A O 0.21836(16) 0.93083(10) 0.53466(11) 0.0608(5) Uani 1 1 d . . . . .
Cl1A Cl 0.07764(18) 0.37572(7) 0.38384(14) 0.0987(7) Uani 0.806(4) 1 d D U P A 1
Cl2A Cl 0.1096(8) 0.3816(3) 0.3650(7) 0.0988(14) Uani 0.194(4) 1 d D U P A 2
N1A N 0.10418(14) 0.88458(11) 0.43732(10) 0.0425(4) Uani 1 1 d . . . . .
H1A H 0.101826 0.933603 0.443247 0.051 Uiso 1 1 calc R U . . .
C2B C 0.39435(18) 0.75860(15) 0.35686(14) 0.0489(5) Uani 1 1 d . . . . .
H2B H 0.361727 0.718583 0.314270 0.059 Uiso 1 1 calc R U . . .
N2B N 0.62299(19) 0.77447(19) 0.55242(14) 0.0686(7) Uani 1 1 d . . . . .
C2A C 0.04366(18) 0.74457(15) 0.37298(14) 0.0487(5) Uani 1 1 d . . . . .
H2A H 0.001155 0.702668 0.336741 0.058 Uiso 1 1 calc R U . . .
C1F C 0.65774(17) 0.15991(14) 0.13036(12) 0.0427(5) Uani 1 1 d . . . . .
O1F O 0.73774(16) 0.05514(11) -0.03784(10) 0.0597(5) Uani 1 1 d . . . . .
Cl1F Cl 1.04732(15) 0.59613(8) 0.16283(14) 0.1120(7) Uani 0.806(4) 1 d D U P A 1
Cl2F Cl 1.0042(7) 0.6015(4) 0.1348(6) 0.1159(14) Uani 0.194(4) 1 d D U P A 2
N1F N 0.66545(15) 0.10169(12) 0.06698(10) 0.0443(4) Uani 1 1 d . . . . .
H1F H 0.624855 0.054474 0.057724 0.053 Uiso 1 1 calc R U . . .
N2A N 0.2896(2) 0.76390(17) 0.55629(15) 0.0688(7) Uani 1 1 d . . . . .
C3B C 0.45240(17) 0.73903(15) 0.40473(13) 0.0471(5) Uani 1 1 d . . . . .
C3A C 0.10464(17) 0.72613(14) 0.41913(13) 0.0439(5) Uani 1 1 d . . . . .
C2F C 0.71926(18) 0.23676(14) 0.14460(13) 0.0464(5) Uani 1 1 d . . . . .
H2F H 0.714683 0.277265 0.187423 0.056 Uiso 1 1 calc R U . . .
N2F N 0.93168(19) 0.21647(19) -0.05473(14) 0.0709(7) Uani 1 1 d . . . . .
C2E C 0.04364(17) 0.24222(14) 0.13675(13) 0.0459(5) Uani 1 1 d . . . . .
H2E H 0.034526 0.282950 0.177590 0.055 Uiso 1 1 calc R U . . .
N2E N 0.26322(18) 0.22316(15) -0.05826(13) 0.0605(6) Uani 1 1 d . . . . .
C2D C 0.37806(19) 0.25340(15) 0.12658(14) 0.0512(6) Uani 1 1 d . . . . .
H2D H 0.362915 0.295622 0.162356 0.061 Uiso 1 1 calc R U . . .
N2D N 0.6144(2) 0.23164(17) -0.05466(14) 0.0667(6) Uani 1 1 d . . . . .
N2C N 0.05214(18) 0.21515(16) 0.44249(13) 0.0605(6) Uani 1 1 d . . . . .
C3D C 0.45254(18) 0.27091(15) 0.08074(13) 0.0465(5) Uani 1 1 d . . . . .
C4B C 0.50260(17) 0.79948(15) 0.46710(12) 0.0444(5) Uani 1 1 d . . . . .
C4A C 0.16685(17) 0.78899(14) 0.47326(12) 0.0423(5) Uani 1 1 d . . . . .
C3F C 0.78882(17) 0.25487(14) 0.09541(13) 0.0443(5) Uani 1 1 d . . . . .
C3E C 0.11220(16) 0.26248(14) 0.08717(12) 0.0416(5) Uani 1 1 d . . . . .
C4D C 0.47359(17) 0.20797(15) 0.02750(13) 0.0444(5) Uani 1 1 d . . . . .
C5D C 0.41709(18) 0.12445(15) 0.01489(13) 0.0455(5) Uani 1 1 d . . . . .
C5B C 0.49462(18) 0.88123(15) 0.48358(13) 0.0470(5) Uani 1 1 d . . . . .
C5A C 0.16635(18) 0.87249(14) 0.48557(13) 0.0449(5) Uani 1 1 d . . . . .
C4F C 0.79687(17) 0.19391(15) 0.03286(12) 0.0438(5) Uani 1 1 d . . . . .
C4E C 0.12717(16) 0.20094(13) 0.02817(12) 0.0398(4) Uani 1 1 d . . . . .
C6A C 0.23441(18) 0.77537(15) 0.52013(13) 0.0477(5) Uani 1 1 d . . . . .
C5F C 0.73325(18) 0.11274(15) 0.01670(12) 0.0451(5) Uani 1 1 d . . . . .
C5E C 0.06982(17) 0.11794(13) 0.01423(12) 0.0420(5) Uani 1 1 d . . . . .
C7A C -0.00972(16) 0.84843(15) 0.32913(13) 0.0445(5) Uani 1 1 d . . . . .
C6F C 0.87135(18) 0.20618(16) -0.01660(13) 0.0491(5) Uani 1 1 d . . . . .
C6E C 0.20221(17) 0.21412(14) -0.02036(13) 0.0436(5) Uani 1 1 d . . . . .
C6D C 0.55109(19) 0.22103(15) -0.01874(13) 0.0483(5) Uani 1 1 d . . . . .
C6B C 0.56925(18) 0.78594(17) 0.51504(13) 0.0501(6) Uani 1 1 d . . . . .
C7F C 0.58294(17) 0.13814(14) 0.17972(13) 0.0433(5) Uani 1 1 d . . . . .
C7E C -0.08124(16) 0.13903(14) 0.17682(13) 0.0421(5) Uani 1 1 d . . . . .
C7D C 0.25459(17) 0.15025(15) 0.16967(13) 0.0465(5) Uani 1 1 d . . . . .
C7B C 0.32491(17) 0.85919(15) 0.32360(13) 0.0463(5) Uani 1 1 d . . . . .
C8F C 0.5937(2) 0.18341(19) 0.25473(15) 0.0635(7) Uani 1 1 d . . . . .
H8F H 0.649132 0.225778 0.273323 0.076 Uiso 1 1 calc R U . . .
C8E C -0.15960(17) 0.06993(14) 0.15280(14) 0.0466(5) Uani 1 1 d . . . . .
H8E H -0.167737 0.037389 0.103354 0.056 Uiso 1 1 calc R U . . .
C8D C 0.2626(2) 0.1998(2) 0.24333(16) 0.0663(8) Uani 1 1 d . . . . .
H8D H 0.312159 0.247797 0.259053 0.080 Uiso 1 1 calc R U . . .
C8B C 0.3040(3) 0.8143(2) 0.24851(17) 0.0718(9) Uani 1 1 d . . . . .
H8B H 0.329219 0.770548 0.229321 0.086 Uiso 1 1 calc R U . . .
C8A C -0.0340(2) 0.7990(2) 0.25524(16) 0.0659(8) Uani 1 1 d . . . . .
H8A H -0.016552 0.750714 0.239554 0.079 Uiso 1 1 calc R U . . .
C9E C -0.2251(2) 0.05012(17) 0.20298(17) 0.0582(6) Uani 1 1 d . . . . .
H9E H -0.277324 0.004193 0.186805 0.070 Uiso 1 1 calc R U . . .
C9D C 0.1979(3) 0.1784(2) 0.29324(17) 0.0757(9) Uani 1 1 d . . . . .
H9D H 0.204644 0.211612 0.342387 0.091 Uiso 1 1 calc R U . . .
C9B C 0.2462(3) 0.8340(2) 0.20216(19) 0.0822(11) Uani 1 1 d . . . . .
H9B H 0.232523 0.803243 0.152190 0.099 Uiso 1 1 calc R U . . .
C9A C -0.0835(3) 0.8209(2) 0.20553(17) 0.0761(9) Uani 1 1 d . . . . .
H9A H -0.099471 0.787218 0.156645 0.091 Uiso 1 1 calc R U . . .
C9F C 0.5231(2) 0.1662(2) 0.30206(17) 0.0712(9) Uani 1 1 d . . . . .
H9F H 0.531281 0.197099 0.352068 0.085 Uiso 1 1 calc R U . . .
C10F C 0.4406(2) 0.10359(19) 0.27548(16) 0.0607(7) Uani 1 1 d . . . . .
H10F H 0.391946 0.093518 0.306748 0.073 Uiso 1 1 calc R U . . .
C10E C -0.2140(2) 0.0976(2) 0.27665(17) 0.0646(7) Uani 1 1 d . . . . .
H10E H -0.259164 0.084408 0.309618 0.078 Uiso 1 1 calc R U . . .
C10D C 0.1232(2) 0.1080(2) 0.27033(17) 0.0662(7) Uani 1 1 d . . . . .
H10D H 0.078753 0.094262 0.303561 0.079 Uiso 1 1 calc R U . . .
C10B C 0.2089(2) 0.8983(2) 0.22911(17) 0.0645(7) Uani 1 1 d . . . . .
H10B H 0.167468 0.909775 0.198423 0.077 Uiso 1 1 calc R U . . .
C10A C -0.1094(2) 0.8920(2) 0.22735(17) 0.0654(7) Uani 1 1 d . . . . .
H10A H -0.142948 0.906496 0.193463 0.078 Uiso 1 1 calc R U . . .
C11B C 0.2334(2) 0.94622(17) 0.30263(17) 0.0561(6) Uani 1 1 d . . . . .
H11B H 0.210964 0.991762 0.320651 0.067 Uiso 1 1 calc R U . . .
C11A C -0.0855(2) 0.94214(17) 0.30008(17) 0.0587(6) Uani 1 1 d . . . . .
H11A H -0.102985 0.990441 0.315018 0.070 Uiso 1 1 calc R U . . .
C12B C 0.29105(18) 0.92675(15) 0.34935(14) 0.0495(5) Uani 1 1 d . . . . .
H12B H 0.307211 0.959417 0.398578 0.059 Uiso 1 1 calc R U . . .
C12A C -0.03552(17) 0.92081(15) 0.35082(14) 0.0484(5) Uani 1 1 d . . . . .
H12A H -0.019227 0.955025 0.399498 0.058 Uiso 1 1 calc R U . . .
C11F C 0.43090(19) 0.05578(17) 0.20169(16) 0.0544(6) Uani 1 1 d . . . . .
H11F H 0.376586 0.012003 0.184103 0.065 Uiso 1 1 calc R U . . .
C11E C -0.1356(2) 0.1646(2) 0.30091(17) 0.0716(9) Uani 1 1 d . . . . .
H11E H -0.127002 0.196068 0.350736 0.086 Uiso 1 1 calc R U . . .
C11D C 0.1149(2) 0.05822(18) 0.19779(17) 0.0580(6) Uani 1 1 d . . . . .
H11D H 0.064939 0.010493 0.182470 0.070 Uiso 1 1 calc R U . . .
C13A C 0.10014(19) 0.63954(15) 0.40904(14) 0.0491(5) Uani 1 1 d . . . . .
C12F C 0.50111(18) 0.07241(15) 0.15385(14) 0.0467(5) Uani 1 1 d . . . . .
H12F H 0.493836 0.039823 0.104458 0.056 Uiso 1 1 calc R U . . .
C12E C -0.0699(2) 0.18519(19) 0.25171(15) 0.0609(7) Uani 1 1 d . . . . .
H12E H -0.017144 0.230553 0.268744 0.073 Uiso 1 1 calc R U . . .
C12D C 0.17997(18) 0.07838(16) 0.14746(15) 0.0494(5) Uani 1 1 d . . . . .
H12D H 0.173934 0.043989 0.098862 0.059 Uiso 1 1 calc R U . . .
C14A C 0.1798(2) 0.61054(17) 0.39499(17) 0.0634(7) Uani 1 1 d . . . . .
H14A H 0.238556 0.646370 0.392355 0.076 Uiso 1 1 calc R U . . .
C13F C 0.85131(19) 0.33957(16) 0.11131(15) 0.0523(6) Uani 1 1 d . . . . .
C13E C 0.16449(18) 0.34930(14) 0.09885(14) 0.0472(5) Uani 1 1 d . . . . .
C13D C 0.5059(2) 0.35756(15) 0.09077(14) 0.0509(6) Uani 1 1 d . . . . .
C13B C 0.45867(19) 0.65412(16) 0.38767(15) 0.0537(6) Uani 1 1 d . . . . .
C15A C 0.1743(3) 0.52939(19) 0.38472(19) 0.0744(9) Uani 1 1 d . . . . .
H15A H 0.228159 0.510568 0.373617 0.089 Uiso 1 1 calc R U . . .
C14F C 0.8983(2) 0.38140(18) 0.18230(17) 0.0650(7) Uani 1 1 d . . . . .
H14F H 0.889628 0.356260 0.220000 0.078 Uiso 1 1 calc R U . . .
C14E C 0.2028(2) 0.39995(17) 0.16993(16) 0.0658(8) Uani 1 1 d . . . . .
H14E H 0.196898 0.379138 0.210486 0.079 Uiso 1 1 calc R U . . .
C14D C 0.6042(2) 0.38569(18) 0.10628(17) 0.0640(7) Uani 1 1 d . . . . .
H14D H 0.638641 0.349645 0.110005 0.077 Uiso 1 1 calc R U . . .
C14B C 0.4425(2) 0.6135(2) 0.4417(2) 0.0696(8) Uani 1 1 d . . . . .
H14B H 0.427936 0.639686 0.489067 0.084 Uiso 1 1 calc R U . . .
C16A C 0.0895(3) 0.47795(17) 0.39109(18) 0.0720(9) Uani 1 1 d D . . . .
C15F C 0.9583(3) 0.4605(2) 0.1973(2) 0.0815(10) Uani 1 1 d . . . . .
H15F H 0.990717 0.487676 0.244290 0.098 Uiso 1 1 calc R U . . .
C15E C 0.2497(3) 0.48139(19) 0.1803(2) 0.0783(10) Uani 1 1 d . . . . .
H15E H 0.275314 0.515141 0.227746 0.094 Uiso 1 1 calc R U . . .
C15D C 0.6526(3) 0.46677(19) 0.11643(19) 0.0728(8) Uani 1 1 d . . . . .
H15D H 0.718792 0.485093 0.127641 0.087 Uiso 1 1 calc R U . . .
C15B C 0.4480(3) 0.5340(2) 0.4255(2) 0.0828(10) Uani 1 1 d . . . . .
H15B H 0.436160 0.506907 0.461701 0.099 Uiso 1 1 calc R U . . .
C17A C 0.0088(3) 0.50354(19) 0.4073(2) 0.0825(11) Uani 1 1 d . . . . .
H17A H -0.048459 0.467512 0.412598 0.099 Uiso 1 1 calc R U . . .
C16F C 0.9685(3) 0.4975(2) 0.1412(3) 0.0853(11) Uani 1 1 d D . . . .
C16E C 0.2583(3) 0.51205(17) 0.1202(2) 0.0710(9) Uani 1 1 d . . . . .
C16D C 0.6025(3) 0.51886(18) 0.10984(18) 0.0726(9) Uani 1 1 d D . . . .
C16B C 0.4709(3) 0.4956(2) 0.3564(3) 0.0836(11) Uani 1 1 d D . . . .
C18A C 0.0143(2) 0.58483(18) 0.4156(2) 0.0673(8) Uani 1 1 d . . . . .
H18A H -0.040247 0.602804 0.425703 0.081 Uiso 1 1 calc R U . . .
C17F C 0.9222(3) 0.4580(2) 0.0715(2) 0.0811(10) Uani 1 1 d . . . . .
H17F H 0.929871 0.484001 0.034431 0.097 Uiso 1 1 calc R U . . .
C17E C 0.2204(3) 0.46301(18) 0.0500(2) 0.0718(8) Uani 1 1 d . . . . .
H17E H 0.226544 0.484166 0.009655 0.086 Uiso 1 1 calc R U . . .
C17D C 0.5050(3) 0.4941(2) 0.0928(2) 0.0804(10) Uani 1 1 d . . . . .
H17D H 0.472064 0.530665 0.087518 0.097 Uiso 1 1 calc R U . . .
C18B C 0.4806(2) 0.61359(18) 0.31682(17) 0.0657(7) Uani 1 1 d . . . . .
H18B H 0.490874 0.639676 0.279823 0.079 Uiso 1 1 calc R U . . .
C18D C 0.4565(2) 0.41265(18) 0.08350(19) 0.0682(8) Uani 1 1 d . . . . .
H18D H 0.390271 0.394858 0.072321 0.082 Uiso 1 1 calc R U . . .
C18E C 0.1729(2) 0.38195(16) 0.03949(17) 0.0607(7) Uani 1 1 d . . . . .
H18E H 0.146333 0.348994 -0.007966 0.073 Uiso 1 1 calc R U . . .
C18F C 0.8637(2) 0.37868(19) 0.05621(19) 0.0668(7) Uani 1 1 d . . . . .
H18F H 0.832679 0.351675 0.008718 0.080 Uiso 1 1 calc R U . . .
C17B C 0.4871(3) 0.5340(2) 0.3017(2) 0.0834(10) Uani 1 1 d . . . . .
H17B H 0.502270 0.507168 0.254824 0.100 Uiso 1 1 calc R U . . .

loop_
_atom_site_aniso_label
_atom_site_aniso_U_11
_atom_site_aniso_U_22
_atom_site_aniso_U_33
_atom_site_aniso_U_23
_atom_site_aniso_U_13
_atom_site_aniso_U_12
C1C 0.0398(10) 0.0405(11) 0.0380(10) 0.0071(8) 0.0037(8) 0.0097(9)
C2C 0.0458(12) 0.0366(11) 0.0449(11) 0.0033(9) -0.0029(9) 0.0090(9)
C3C 0.0438(11) 0.0369(11) 0.0385(10) 0.0069(8) 0.0052(8) 0.0097(9)
C4C 0.0439(11) 0.0350(10) 0.0370(10) 0.0084(8) 0.0061(8) 0.0103(8)
C5C 0.0481(12) 0.0361(11) 0.0361(10) 0.0072(8) 0.0031(9) 0.0081(9)
C6C 0.0494(12) 0.0418(11) 0.0360(10) 0.0084(9) 0.0054(9) 0.0100(9)
C7C 0.0425(11) 0.0402(11) 0.0435(11) 0.0094(9) 0.0034(9) 0.0111(9)
C8C 0.0657(16) 0.0619(16) 0.0458(13) 0.0035(11) -0.0022(11) 0.0297(13)
C10C 0.0612(16) 0.0711(18) 0.0575(15) 0.0260(14) -0.0029(12) 0.0196(14)
C9C 0.0774(19) 0.079(2) 0.0462(14) 0.0084(13) -0.0059(13) 0.0319(16)
C11C 0.0533(14) 0.0489(13) 0.0655(16) 0.0210(12) 0.0068(11) 0.0186(11)
C12C 0.0441(11) 0.0419(12) 0.0493(12) 0.0125(10) 0.0039(9) 0.0093(9)
C13C 0.0504(12) 0.0355(11) 0.0503(12) 0.0059(9) -0.0021(10) 0.0119(9)
C14C 0.0718(17) 0.0442(13) 0.0564(14) 0.0145(11) 0.0058(12) 0.0113(12)
C15C 0.080(2) 0.0480(15) 0.0769(19) 0.0253(14) 0.0008(15) 0.0093(14)
C16C 0.0732(18) 0.0347(12) 0.084(2) 0.0081(13) -0.0125(15) 0.0135(12)
C17C 0.093(2) 0.0488(16) 0.0701(19) -0.0049(13) -0.0093(16) 0.0273(15)
C18C 0.087(2) 0.0502(15) 0.0503(14) 0.0058(11) -0.0036(13) 0.0264(14)
C1E 0.0413(11) 0.0393(11) 0.0376(10) 0.0061(8) 0.0044(8) 0.0124(9)
N1E 0.0481(10) 0.0327(9) 0.0393(9) 0.0069(7) 0.0067(7) 0.0090(7)
O1E 0.0818(13) 0.0340(8) 0.0508(10) 0.0034(7) 0.0258(9) 0.0118(8)
Cl1E 0.1218(8) 0.0356(4) 0.1507(10) 0.0128(5) 0.0409(7) 0.0041(4)
C1D 0.0450(12) 0.0460(12) 0.0403(11) 0.0061(9) 0.0033(9) 0.0153(9)
N1D 0.0512(10) 0.0394(10) 0.0389(9) 0.0070(7) 0.0070(8) 0.0130(8)
O1D 0.0812(13) 0.0403(9) 0.0542(10) 0.0059(8) 0.0271(9) 0.0175(9)
Cl1D 0.141(3) 0.0423(5) 0.110(2) 0.0093(6) 0.0460(17) 0.0033(7)
Cl2D 0.134(3) 0.0447(16) 0.107(3) 0.0145(16) 0.040(2) 0.0044(16)
O1C 0.0778(12) 0.0360(8) 0.0490(9) 0.0041(7) -0.0173(9) 0.0082(8)
Cl1C 0.1128(8) 0.0364(4) 0.1453(9) 0.0130(4) -0.0210(7) 0.0150(4)
N1C 0.0484(10) 0.0325(9) 0.0398(9) 0.0055(7) 0.0026(7) 0.0106(7)
C1B 0.0429(11) 0.0457(12) 0.0403(11) 0.0059(9) 0.0032(9) 0.0077(9)
N1B 0.0481(10) 0.0448(10) 0.0381(9) 0.0055(8) 0.0011(8) 0.0112(8)
O1B 0.0826(14) 0.0500(10) 0.0454(9) 0.0021(8) -0.0172(9) 0.0103(9)
Cl1B 0.1093(14) 0.0528(6) 0.1708(18) 0.0146(8) -0.0281(12) 0.0266(8)
Cl2B 0.114(2) 0.0506(15) 0.173(3) 0.0121(18) -0.031(2) 0.0359(19)
C1A 0.0424(11) 0.0414(11) 0.0404(11) 0.0064(9) 0.0059(9) 0.0096(9)
O1A 0.0799(13) 0.0370(9) 0.0549(10) 0.0069(7) -0.0218(9) 0.0061(8)
Cl1A 0.1364(17) 0.0355(5) 0.1132(15) 0.0129(5) -0.0353(11) 0.0153(6)
Cl2A 0.131(3) 0.0434(15) 0.109(2) 0.0106(15) -0.029(2) 0.0160(17)
N1A 0.0484(10) 0.0357(9) 0.0401(9) 0.0082(7) 0.0011(8) 0.0094(8)
C2B 0.0482(12) 0.0463(13) 0.0455(12) 0.0060(10) -0.0027(10) 0.0101(10)
N2B 0.0645(15) 0.094(2) 0.0504(13) 0.0184(12) 0.0016(11) 0.0304(14)
C2A 0.0483(12) 0.0424(12) 0.0473(12) 0.0051(10) -0.0039(10) 0.0078(10)
C1F 0.0456(11) 0.0429(12) 0.0387(10) 0.0070(9) 0.0069(9) 0.0162(9)
O1F 0.0814(13) 0.0450(10) 0.0460(9) 0.0034(7) 0.0208(9) 0.0173(9)
Cl1F 0.0946(12) 0.0499(6) 0.1644(17) 0.0108(7) 0.0346(11) -0.0026(6)
Cl2F 0.100(2) 0.0555(16) 0.159(2) 0.0068(17) 0.030(2) -0.0069(18)
N1F 0.0514(11) 0.0407(10) 0.0376(9) 0.0066(8) 0.0060(8) 0.0130(8)
N2A 0.0754(16) 0.0684(16) 0.0617(14) 0.0161(12) -0.0115(12) 0.0220(13)
C3B 0.0444(12) 0.0477(13) 0.0450(12) 0.0102(10) 0.0044(9) 0.0095(10)
C3A 0.0463(12) 0.0373(11) 0.0435(11) 0.0066(9) 0.0057(9) 0.0096(9)
C2F 0.0523(13) 0.0417(12) 0.0422(11) 0.0064(9) 0.0090(9) 0.0145(10)
N2F 0.0615(14) 0.101(2) 0.0496(13) 0.0207(13) 0.0153(11) 0.0242(14)
C2E 0.0500(12) 0.0379(11) 0.0437(11) 0.0029(9) 0.0100(9) 0.0121(9)
N2E 0.0633(14) 0.0632(14) 0.0531(12) 0.0163(11) 0.0187(11) 0.0154(11)
C2D 0.0536(13) 0.0460(13) 0.0493(13) 0.0038(10) 0.0120(10) 0.0166(10)
N2D 0.0682(15) 0.0711(16) 0.0581(13) 0.0173(12) 0.0203(12) 0.0170(12)
N2C 0.0659(14) 0.0663(15) 0.0510(12) 0.0178(11) -0.0042(10) 0.0206(11)
C3D 0.0491(12) 0.0433(12) 0.0435(11) 0.0077(9) 0.0038(9) 0.0123(10)
C4B 0.0434(11) 0.0500(13) 0.0379(11) 0.0101(9) 0.0061(9) 0.0131(10)
C4A 0.0453(11) 0.0401(11) 0.0392(10) 0.0105(9) 0.0021(9) 0.0092(9)
C3F 0.0458(12) 0.0439(12) 0.0438(11) 0.0103(9) 0.0059(9) 0.0161(9)
C3E 0.0438(11) 0.0374(11) 0.0400(10) 0.0062(8) 0.0025(8) 0.0107(9)
C4D 0.0489(12) 0.0450(12) 0.0398(11) 0.0119(9) 0.0053(9) 0.0146(10)
C5D 0.0552(13) 0.0439(12) 0.0374(11) 0.0092(9) 0.0069(9) 0.0169(10)
C5B 0.0489(12) 0.0482(13) 0.0379(11) 0.0085(9) 0.0038(9) 0.0081(10)
C5A 0.0520(12) 0.0384(11) 0.0395(11) 0.0093(9) 0.0015(9) 0.0068(9)
C4F 0.0476(12) 0.0481(12) 0.0363(10) 0.0110(9) 0.0042(9) 0.0158(10)
C4E 0.0446(11) 0.0365(11) 0.0375(10) 0.0094(8) 0.0046(8) 0.0116(9)
C6A 0.0522(13) 0.0435(12) 0.0428(11) 0.0084(9) 0.0012(10) 0.0102(10)
C5F 0.0543(13) 0.0461(12) 0.0346(10) 0.0077(9) 0.0071(9) 0.0178(10)
C5E 0.0515(12) 0.0355(11) 0.0368(10) 0.0066(8) 0.0070(9) 0.0128(9)
C7A 0.0400(11) 0.0471(12) 0.0434(11) 0.0106(9) 0.0045(9) 0.0102(9)
C6F 0.0501(13) 0.0594(15) 0.0365(11) 0.0096(10) 0.0042(10) 0.0181(11)
C6E 0.0511(12) 0.0371(11) 0.0396(11) 0.0077(9) 0.0039(9) 0.0111(9)
C6D 0.0553(13) 0.0468(13) 0.0409(11) 0.0093(9) 0.0038(10) 0.0148(10)
C6B 0.0486(13) 0.0601(15) 0.0379(11) 0.0098(10) 0.0051(9) 0.0140(11)
C7F 0.0443(11) 0.0431(12) 0.0424(11) 0.0105(9) 0.0064(9) 0.0143(9)
C7E 0.0398(11) 0.0418(11) 0.0440(11) 0.0107(9) 0.0069(9) 0.0124(9)
C7D 0.0441(12) 0.0497(13) 0.0458(12) 0.0101(10) 0.0076(9) 0.0178(10)
C7B 0.0448(12) 0.0481(13) 0.0423(11) 0.0091(10) 0.0028(9) 0.0114(10)
C8F 0.0615(16) 0.0628(17) 0.0481(14) 0.0015(12) 0.0129(12) 0.0031(13)
C8E 0.0462(12) 0.0406(12) 0.0516(13) 0.0113(10) 0.0066(10) 0.0122(9)
C8D 0.0621(16) 0.0696(18) 0.0507(14) 0.0025(13) 0.0123(12) 0.0071(14)
C8B 0.089(2) 0.073(2) 0.0520(15) -0.0020(14) -0.0141(15) 0.0423(17)
C8A 0.0747(19) 0.0713(19) 0.0491(14) 0.0015(13) -0.0050(13) 0.0336(15)
C9E 0.0527(14) 0.0518(14) 0.0718(17) 0.0234(13) 0.0160(12) 0.0116(11)
C9D 0.076(2) 0.092(2) 0.0486(15) 0.0085(15) 0.0194(14) 0.0200(18)
C9B 0.101(3) 0.092(3) 0.0517(16) 0.0011(16) -0.0171(16) 0.045(2)
C9A 0.086(2) 0.096(3) 0.0453(14) 0.0109(15) -0.0094(14) 0.0350(19)
C9F 0.0743(19) 0.080(2) 0.0457(14) 0.0063(13) 0.0169(13) 0.0119(16)
C10F 0.0584(15) 0.0688(18) 0.0576(15) 0.0225(13) 0.0224(12) 0.0179(13)
C10E 0.0629(16) 0.077(2) 0.0627(16) 0.0327(15) 0.0226(13) 0.0208(14)
C10D 0.0663(17) 0.078(2) 0.0611(16) 0.0283(15) 0.0216(13) 0.0227(15)
C10B 0.0685(17) 0.0726(19) 0.0578(16) 0.0225(14) -0.0037(13) 0.0251(15)
C10A 0.0659(17) 0.079(2) 0.0610(16) 0.0309(15) 0.0015(13) 0.0257(15)
C11B 0.0540(14) 0.0522(14) 0.0659(16) 0.0193(12) 0.0072(12) 0.0189(11)
C11A 0.0556(14) 0.0536(15) 0.0729(17) 0.0271(13) 0.0021(12) 0.0162(12)
C12B 0.0473(12) 0.0476(13) 0.0484(12) 0.0092(10) 0.0041(10) 0.0097(10)
C12A 0.0458(12) 0.0445(12) 0.0515(13) 0.0126(10) 0.0041(10) 0.0085(10)
C11F 0.0515(13) 0.0532(14) 0.0583(14) 0.0186(12) 0.0085(11) 0.0117(11)
C11E 0.0688(18) 0.089(2) 0.0463(14) 0.0110(14) 0.0159(13) 0.0147(16)
C11D 0.0557(14) 0.0555(15) 0.0674(16) 0.0238(13) 0.0145(12) 0.0167(12)
C13A 0.0552(13) 0.0395(12) 0.0473(12) 0.0081(9) -0.0007(10) 0.0098(10)
C12F 0.0510(13) 0.0424(12) 0.0453(12) 0.0102(9) 0.0045(10) 0.0137(10)
C12E 0.0554(15) 0.0648(17) 0.0461(13) 0.0025(12) 0.0101(11) 0.0043(12)
C12D 0.0504(13) 0.0478(13) 0.0508(13) 0.0121(10) 0.0069(10) 0.0175(10)
C14A 0.0676(17) 0.0487(15) 0.0718(18) 0.0140(13) 0.0090(14) 0.0169(13)
C13F 0.0527(13) 0.0455(13) 0.0555(14) 0.0098(11) 0.0138(11) 0.0137(10)
C13E 0.0510(13) 0.0358(11) 0.0490(12) 0.0051(9) 0.0096(10) 0.0103(9)
C13D 0.0587(14) 0.0422(13) 0.0485(12) 0.0080(10) 0.0090(10) 0.0142(11)
C13B 0.0524(13) 0.0486(13) 0.0561(14) 0.0110(11) -0.0044(11) 0.0120(11)
C15A 0.096(2) 0.0547(17) 0.074(2) 0.0103(14) 0.0005(17) 0.0328(17)
C14F 0.0736(18) 0.0539(16) 0.0576(15) 0.0051(12) 0.0092(13) 0.0132(13)
C14E 0.0778(19) 0.0483(15) 0.0540(15) 0.0042(12) 0.0105(13) 0.0007(13)
C14D 0.0635(16) 0.0519(15) 0.0716(18) 0.0159(13) 0.0010(13) 0.0100(13)
C14B 0.0692(18) 0.0689(19) 0.0737(19) 0.0285(15) -0.0004(15) 0.0158(15)
C16A 0.102(3) 0.0397(14) 0.0661(18) 0.0046(12) -0.0271(17) 0.0179(15)
C15F 0.083(2) 0.0556(18) 0.081(2) -0.0062(16) 0.0106(17) 0.0055(16)
C15E 0.087(2) 0.0486(16) 0.0723(19) -0.0053(14) 0.0129(16) -0.0015(15)
C15D 0.0733(19) 0.0584(18) 0.0716(19) 0.0116(14) 0.0069(15) 0.0014(15)
C15B 0.079(2) 0.075(2) 0.102(3) 0.043(2) -0.011(2) 0.0145(18)
C17A 0.083(2) 0.0512(17) 0.101(3) 0.0284(17) -0.019(2) -0.0082(16)
C16F 0.075(2) 0.0515(17) 0.116(3) 0.0127(18) 0.037(2) 0.0070(15)
C16E 0.079(2) 0.0341(13) 0.088(2) 0.0078(13) 0.0263(17) 0.0081(13)
C16D 0.099(2) 0.0428(14) 0.0648(17) 0.0086(12) 0.0301(16) 0.0083(15)
C16B 0.080(2) 0.0553(18) 0.109(3) 0.0149(18) -0.028(2) 0.0183(16)
C18A 0.0576(16) 0.0520(15) 0.090(2) 0.0252(15) -0.0023(14) 0.0060(12)
C17F 0.090(2) 0.0621(19) 0.101(3) 0.0378(19) 0.040(2) 0.0209(17)
C17E 0.094(2) 0.0462(15) 0.081(2) 0.0243(14) 0.0259(17) 0.0237(15)
C17D 0.101(3) 0.0522(17) 0.098(2) 0.0283(17) 0.033(2) 0.0307(17)
C18B 0.0756(19) 0.0565(16) 0.0577(15) 0.0083(12) 0.0005(13) 0.0154(14)
C18D 0.0710(18) 0.0555(16) 0.084(2) 0.0242(15) 0.0175(15) 0.0243(14)
C18E 0.0770(18) 0.0433(13) 0.0595(15) 0.0138(11) 0.0068(13) 0.0141(12)
C18F 0.0709(18) 0.0608(17) 0.0728(18) 0.0279(14) 0.0199(15) 0.0165(14)
C17B 0.096(3) 0.0621(19) 0.080(2) -0.0018(17) -0.0094(19) 0.0252(18)

loop_
_atom_type_symbol
_atom_type_description
_atom_type_scat_dispersion_real
_atom_type_scat_dispersion_imag
_atom_type_scat_source
C C 0.0181 0.0091 'International Tables Vol C Tables 4.2.6.8 and 6.1.1.4'
N N 0.0311 0.0180 'International Tables Vol C Tables 4.2.6.8 and 6.1.1.4'
O O 0.0492 0.0322 'International Tables Vol C Tables 4.2.6.8 and 6.1.1.4'
Cl Cl 0.3639 0.7018 'International Tables Vol C Tables 4.2.6.8 and 6.1.1.4'
H H 0.0000 0.0000 'International Tables Vol C Tables 4.2.6.8 and 6.1.1.4'

loop_
_geom_angle_atom_site_label_1
_geom_angle_atom_site_label_2
_geom_angle_atom_site_label_3
_geom_angle
_geom_angle_site_symmetry_1
_geom_angle_site_symmetry_3
_geom_angle_publ_flag
C2C C1C N1C 118.7(2) . . ?
C2C C1C C7C 122.7(2) . . ?
N1C C1C C7C 118.6(2) . . ?
C1C C2C C3C 121.1(2) . . ?
C4C C3C C2C 118.5(2) . . ?
C4C C3C C13C 122.6(2) . . ?
C2C C3C C13C 118.82(19) . . ?
C3C C4C C6C 122.6(2) . . ?
C3C C4C C5C 121.4(2) . . ?
C6C C4C C5C 115.97(19) . . ?
O1C C5C N1C 120.7(2) . . ?
O1C C5C C4C 124.0(2) . . ?
N1C C5C C4C 115.34(19) . . ?
N2C C6C C4C 178.5(3) . . ?
C12C C7C C8C 118.8(2) . . ?
C12C C7C C1C 122.0(2) . . ?
C8C C7C C1C 119.2(2) . . ?
C9C C8C C7C 120.6(3) . . ?
C9C C10C C11C 119.6(3) . . ?
C10C C9C C8C 120.4(3) . . ?
C12C C11C C10C 120.6(3) . . ?
C11C C12C C7C 119.9(2) . . ?
C14C C13C C18C 119.6(2) . . ?
C14C C13C C3C 120.3(2) . . ?
C18C C13C C3C 120.1(2) . . ?
C13C C14C C15C 120.2(3) . . ?
C16C C15C C14C 119.9(3) . . ?
C15C C16C C17C 121.0(3) . . ?
C15C C16C Cl1C 118.8(3) . . ?
C17C C16C Cl1C 120.2(3) . . ?
C16C C17C C18C 119.3(3) . . ?
C17C C18C C13C 120.0(3) . . ?
N1E C1E C2E 118.4(2) . . ?
N1E C1E C7E 118.7(2) . . ?
C2E C1E C7E 122.9(2) . . ?
C1E N1E C5E 125.03(19) . . ?
N1D C1D C2D 118.7(2) . . ?
N1D C1D C7D 117.9(2) . . ?
C2D C1D C7D 123.3(2) . . ?
C1D N1D C5D 125.0(2) . . ?
C1C N1C C5C 124.80(19) . . ?
N1B C1B C2B 118.5(2) . . ?
N1B C1B C7B 118.6(2) . . ?
C2B C1B C7B 122.9(2) . . ?
C1B N1B C5B 125.0(2) . . ?
N1A C1A C2A 118.7(2) . . ?
N1A C1A C7A 117.6(2) . . ?
C2A C1A C7A 123.7(2) . . ?
C1A N1A C5A 124.6(2) . . ?
C1B C2B C3B 120.9(2) . . ?
C1A C2A C3A 120.8(2) . . ?
N1F C1F C2F 118.5(2) . . ?
N1F C1F C7F 118.6(2) . . ?
C2F C1F C7F 122.9(2) . . ?
C1F N1F C5F 125.0(2) . . ?
C4B C3B C2B 119.2(2) . . ?
C4B C3B C13B 121.4(2) . . ?
C2B C3B C13B 119.4(2) . . ?
C4A C3A C2A 119.0(2) . . ?
C4A C3A C13A 122.0(2) . . ?
C2A C3A C13A 119.0(2) . . ?
C1F C2F C3F 120.9(2) . . ?
C1E C2E C3E 121.1(2) . . ?
C1D C2D C3D 120.4(2) . . ?
C4D C3D C2D 119.3(2) . . ?
C4D C3D C13D 121.9(2) . . ?
C2D C3D C13D 118.9(2) . . ?
C3B C4B C6B 122.4(2) . . ?
C3B C4B C5B 120.8(2) . . ?
C6B C4B C5B 116.6(2) . . ?
C3A C4A C6A 122.3(2) . . ?
C3A C4A C5A 121.4(2) . . ?
C6A C4A C5A 116.3(2) . . ?
C4F C3F C2F 119.3(2) . . ?
C4F C3F C13F 121.6(2) . . ?
C2F C3F C13F 119.1(2) . . ?
C4E C3E C2E 118.8(2) . . ?
C4E C3E C13E 122.1(2) . . ?
C2E C3E C13E 119.1(2) . . ?
C3D C4D C6D 122.3(2) . . ?
C3D C4D C5D 121.4(2) . . ?
C6D C4D C5D 116.4(2) . . ?
O1D C5D N1D 120.9(2) . . ?
O1D C5D C4D 124.1(2) . . ?
N1D C5D C4D 115.0(2) . . ?
O1B C5B N1B 120.5(2) . . ?
O1B C5B C4B 123.9(2) . . ?
N1B C5B C4B 115.5(2) . . ?
O1A C5A N1A 120.6(2) . . ?
O1A C5A C4A 124.1(2) . . ?
N1A C5A C4A 115.26(19) . . ?
C3F C4F C6F 122.4(2) . . ?
C3F C4F C5F 120.9(2) . . ?
C6F C4F C5F 116.6(2) . . ?
C3E C4E C6E 122.9(2) . . ?
C3E C4E C5E 121.1(2) . . ?
C6E C4E C5E 115.9(2) . . ?
N2A C6A C4A 178.5(3) . . ?
O1F C5F N1F 120.6(2) . . ?
O1F C5F C4F 124.0(2) . . ?
N1F C5F C4F 115.4(2) . . ?
O1E C5E N1E 120.8(2) . . ?
O1E C5E C4E 123.8(2) . . ?
N1E C5E C4E 115.41(19) . . ?
C12A C7A C8A 118.5(2) . . ?
C12A C7A C1A 122.2(2) . . ?
C8A C7A C1A 119.3(2) . . ?
N2F C6F C4F 178.7(3) . . ?
N2E C6E C4E 177.9(3) . . ?
N2D C6D C4D 178.7(3) . . ?
N2B C6B C4B 179.0(3) . . ?
C8F C7F C12F 118.5(2) . . ?
C8F C7F C1F 119.4(2) . . ?
C12F C7F C1F 122.0(2) . . ?
C12E C7E C8E 118.6(2) . . ?
C12E C7E C1E 119.4(2) . . ?
C8E C7E C1E 122.0(2) . . ?
C12D C7D C8D 118.6(2) . . ?
C12D C7D C1D 122.2(2) . . ?
C8D C7D C1D 119.2(2) . . ?
C12B C7B C8B 118.2(2) . . ?
C12B C7B C1B 122.2(2) . . ?
C8B C7B C1B 119.5(2) . . ?
C9F C8F C7F 120.8(3) . . ?
C9E C8E C7E 119.7(2) . . ?
C9D C8D C7D 120.8(3) . . ?
C9B C8B C7B 120.8(3) . . ?
C9A C8A C7A 120.7(3) . . ?
C10E C9E C8E 120.9(3) . . ?
C10D C9D C8D 120.2(3) . . ?
C10B C9B C8B 120.5(3) . . ?
C10A C9A C8A 120.6(3) . . ?
C10F C9F C8F 120.3(3) . . ?
C9F C10F C11F 119.3(3) . . ?
C11E C10E C9E 119.5(3) . . ?
C11D C10D C9D 119.5(3) . . ?
C9B C10B C11B 119.3(3) . . ?
C9A C10A C11A 119.6(3) . . ?
C12B C11B C10B 120.4(3) . . ?
C10A C11A C12A 120.4(3) . . ?
C11B C12B C7B 120.6(2) . . ?
C11A C12A C7A 120.2(2) . . ?
C12F C11F C10F 120.8(3) . . ?
C10E C11E C12E 120.3(3) . . ?
C10D C11D C12D 120.9(3) . . ?
C14A C13A C18A 117.5(3) . . ?
C14A C13A C3A 122.2(2) . . ?
C18A C13A C3A 120.2(3) . . ?
C11F C12F C7F 120.1(2) . . ?
C11E C12E C7E 120.9(3) . . ?
C11D C12D C7D 120.0(3) . . ?
C13A C14A C15A 121.6(3) . . ?
C18F C13F C14F 118.8(3) . . ?
C18F C13F C3F 120.8(3) . . ?
C14F C13F C3F 120.5(2) . . ?
C18E C13E C14E 118.9(2) . . ?
C18E C13E C3E 120.3(2) . . ?
C14E C13E C3E 120.7(2) . . ?
C14D C13D C18D 118.0(3) . . ?
C14D C13D C3D 122.0(3) . . ?
C18D C13D C3D 120.0(3) . . ?
C14B C13B C18B 118.9(3) . . ?
C14B C13B C3B 120.6(3) . . ?
C18B C13B C3B 120.6(3) . . ?
C16A C15A C14A 119.1(3) . . ?
C15F C14F C13F 120.8(3) . . ?
C15E C14E C13E 120.1(3) . . ?
C13D C14D C15D 121.3(3) . . ?
C15B C14B C13B 120.4(3) . . ?
C15A C16A C17A 122.0(3) . . ?
C15A C16A Cl1A 122.1(3) . . ?
C17A C16A Cl1A 115.8(3) . . ?
C15A C16A Cl2A 104.7(5) . . ?
C17A C16A Cl2A 132.9(5) . . ?
C16F C15F C14F 118.8(3) . . ?
C16E C15E C14E 119.8(3) . . ?
C16D C15D C14D 119.3(3) . . ?
C16B C15B C14B 120.1(4) . . ?
C16A C17A C18A 118.5(3) . . ?
C17F C16F C15F 121.4(3) . . ?
C17F C16F Cl1F 121.9(3) . . ?
C15F C16F Cl1F 116.7(3) . . ?
C17F C16F Cl2F 99.4(4) . . ?
C15F C16F Cl2F 137.0(4) . . ?
C17E C16E C15E 120.7(3) . . ?
C17E C16E Cl1E 118.6(3) . . ?
C15E C16E Cl1E 120.7(3) . . ?
C15D C16D C17D 122.2(3) . . ?
C15D C16D Cl1D 117.7(3) . . ?
C17D C16D Cl1D 120.1(3) . . ?
C15D C16D Cl2D 127.9(10) . . ?
C17D C16D Cl2D 109.5(10) . . ?
C17B C16B C15B 120.9(3) . . ?
C17B C16B Cl1B 117.1(4) . . ?
C15B C16B Cl1B 122.0(3) . . ?
C17B C16B Cl2B 137.4(5) . . ?
C15B C16B Cl2B 99.0(5) . . ?
C13A C18A C17A 121.1(3) . . ?
C16F C17F C18F 119.8(3) . . ?
C16E C17E C18E 119.7(3) . . ?
C16D C17D C18D 118.3(3) . . ?
C17B C18B C13B 120.0(3) . . ?
C13D C18D C17D 120.9(3) . . ?
C17E C18E C13E 120.8(3) . . ?
C13F C18F C17F 120.5(3) . . ?
C16B C17B C18B 119.7(4) . . ?

loop_
_geom_bond_atom_site_label_1
_geom_bond_atom_site_label_2
_geom_bond_distance
_geom_bond_site_symmetry_2
_geom_bond_publ_flag
C1C C2C 1.366(3) . ?
C1C N1C 1.368(3) . ?
C1C C7C 1.471(3) . ?
C2C C3C 1.408(3) . ?
C3C C4C 1.384(3) . ?
C3C C13C 1.485(3) . ?
C4C C6C 1.435(3) . ?
C4C C5C 1.444(3) . ?
C5C O1C 1.239(3) . ?
C5C N1C 1.369(3) . ?
C6C N2C 1.137(3) . ?
C7C C12C 1.391(3) . ?
C7C C8C 1.394(3) . ?
C8C C9C 1.379(4) . ?
C10C C9C 1.365(4) . ?
C10C C11C 1.389(4) . ?
C11C C12C 1.379(4) . ?
C13C C14C 1.384(4) . ?
C13C C18C 1.393(4) . ?
C14C C15C 1.388(4) . ?
C15C C16C 1.365(5) . ?
C16C C17C 1.386(5) . ?
C16C Cl1C 1.750(3) . ?
C17C C18C 1.392(4) . ?
C1E N1E 1.361(3) . ?
C1E C2E 1.374(3) . ?
C1E C7E 1.470(3) . ?
N1E C5E 1.375(3) . ?
O1E C5E 1.237(3) . ?
Cl1E C16E 1.740(3) . ?
C1D N1D 1.361(3) . ?
C1D C2D 1.384(3) . ?
C1D C7D 1.476(3) . ?
N1D C5D 1.376(3) . ?
O1D C5D 1.235(3) . ?
Cl1D C16D 1.747(3) . ?
Cl2D C16D 1.747(3) . ?
C1B N1B 1.366(3) . ?
C1B C2B 1.368(4) . ?
C1B C7B 1.470(3) . ?
N1B C5B 1.370(3) . ?
O1B C5B 1.242(3) . ?
Cl1B C16B 1.755(4) . ?
Cl2B C16B 1.818(7) . ?
C1A N1A 1.369(3) . ?
C1A C2A 1.379(3) . ?
C1A C7A 1.476(3) . ?
O1A C5A 1.239(3) . ?
Cl1A C16A 1.752(3) . ?
Cl2A C16A 1.752(3) . ?
N1A C5A 1.374(3) . ?
C2B C3B 1.402(3) . ?
N2B C6B 1.142(4) . ?
C2A C3A 1.397(3) . ?
C1F N1F 1.364(3) . ?
C1F C2F 1.374(3) . ?
C1F C7F 1.470(3) . ?
O1F C5F 1.241(3) . ?
Cl1F C16F 1.759(3) . ?
Cl2F C16F 1.828(7) . ?
N1F C5F 1.376(3) . ?
N2A C6A 1.142(4) . ?
C3B C4B 1.386(3) . ?
C3B C13B 1.485(4) . ?
C3A C4A 1.383(3) . ?
C3A C13A 1.486(3) . ?
C2F C3F 1.402(3) . ?
N2F C6F 1.139(4) . ?
C2E C3E 1.407(3) . ?
N2E C6E 1.140(3) . ?
C2D C3D 1.405(3) . ?
N2D C6D 1.144(4) . ?
C3D C4D 1.376(3) . ?
C3D C13D 1.491(3) . ?
C4B C6B 1.430(3) . ?
C4B C5B 1.439(4) . ?
C4A C6A 1.426(3) . ?
C4A C5A 1.444(3) . ?
C3F C4F 1.382(3) . ?
C3F C13F 1.487(3) . ?
C3E C4E 1.381(3) . ?
C3E C13E 1.485(3) . ?
C4D C6D 1.429(3) . ?
C4D C5D 1.449(3) . ?
C4F C6F 1.435(3) . ?
C4F C5F 1.442(3) . ?
C4E C6E 1.431(3) . ?
C4E C5E 1.442(3) . ?
C7A C12A 1.390(4) . ?
C7A C8A 1.398(4) . ?
C7F C8F 1.391(3) . ?
C7F C12F 1.398(3) . ?
C7E C12E 1.393(3) . ?
C7E C8E 1.397(3) . ?
C7D C12D 1.395(3) . ?
C7D C8D 1.395(4) . ?
C7B C12B 1.383(4) . ?
C7B C8B 1.392(4) . ?
C8F C9F 1.384(4) . ?
C8E C9E 1.386(4) . ?
C8D C9D 1.383(4) . ?
C8B C9B 1.381(4) . ?
C8A C9A 1.374(4) . ?
C9E C10E 1.381(4) . ?
C9D C10D 1.380(5) . ?
C9B C10B 1.364(5) . ?
C9A C10A 1.370(5) . ?
C9F C10F 1.378(4) . ?
C10F C11F 1.385(4) . ?
C10E C11E 1.377(5) . ?
C10D C11D 1.380(4) . ?
C10B C11B 1.385(4) . ?
C10A C11A 1.384(4) . ?
C11B C12B 1.382(4) . ?
C11A C12A 1.387(4) . ?
C11F C12F 1.384(4) . ?
C11E C12E 1.378(4) . ?
C11D C12D 1.385(4) . ?
C13A C14A 1.382(4) . ?
C13A C18A 1.392(4) . ?
C14A C15A 1.386(4) . ?
C13F C18F 1.388(4) . ?
C13F C14F 1.397(4) . ?
C13E C18E 1.385(4) . ?
C13E C14E 1.394(4) . ?
C13D C14D 1.378(4) . ?
C13D C18D 1.397(4) . ?
C13B C14B 1.390(4) . ?
C13B C18B 1.399(4) . ?
C15A C16A 1.353(5) . ?
C14F C15F 1.395(4) . ?
C14E C15E 1.388(4) . ?
C14D C15D 1.388(4) . ?
C14B C15B 1.387(5) . ?
C16A C17A 1.370(6) . ?
C15F C16F 1.380(6) . ?
C15E C16E 1.377(5) . ?
C15D C16D 1.353(5) . ?
C15B C16B 1.367(6) . ?
C17A C18A 1.395(4) . ?
C16F C17F 1.370(6) . ?
C16E C17E 1.372(5) . ?
C16D C17D 1.372(6) . ?
C16B C17B 1.375(6) . ?
C17F C18F 1.391(4) . ?
C17E C18E 1.384(4) . ?
C17D C18D 1.397(4) . ?
C18B C17B 1.395(5) . ?

loop_
_geom_torsion_atom_site_label_1
_geom_torsion_atom_site_label_2
_geom_torsion_atom_site_label_3
_geom_torsion_atom_site_label_4
_geom_torsion
_geom_torsion_site_symmetry_1
_geom_torsion_site_symmetry_2
_geom_torsion_site_symmetry_3
_geom_torsion_site_symmetry_4
_geom_torsion_publ_flag
N1C C1C C2C C3C 1.8(3) . . . . ?
C7C C1C C2C C3C -179.8(2) . . . . ?
C1C C2C C3C C4C 2.0(4) . . . . ?
C1C C2C C3C C13C -175.5(2) . . . . ?
C2C C3C C4C C6C 173.2(2) . . . . ?
C13C C3C C4C C6C -9.3(4) . . . . ?
C2C C3C C4C C5C -4.0(3) . . . . ?
C13C C3C C4C C5C 173.4(2) . . . . ?
C3C C4C C5C O1C -179.0(2) . . . . ?
C6C C4C C5C O1C 3.6(3) . . . . ?
C3C C4C C5C N1C 2.1(3) . . . . ?
C6C C4C C5C N1C -175.2(2) . . . . ?
C2C C1C C7C C12C -151.8(2) . . . . ?
N1C C1C C7C C12C 26.6(3) . . . . ?
C2C C1C C7C C8C 28.3(4) . . . . ?
N1C C1C C7C C8C -153.2(2) . . . . ?
C12C C7C C8C C9C 2.2(4) . . . . ?
C1C C7C C8C C9C -178.0(3) . . . . ?
C11C C10C C9C C8C -1.3(5) . . . . ?
C7C C8C C9C C10C -0.4(5) . . . . ?
C9C C10C C11C C12C 1.2(5) . . . . ?
C10C C11C C12C C7C 0.6(4) . . . . ?
C8C C7C C12C C11C -2.3(4) . . . . ?
C1C C7C C12C C11C 177.9(2) . . . . ?
C4C C3C C13C C14C -46.1(4) . . . . ?
C2C C3C C13C C14C 131.3(3) . . . . ?
C4C C3C C13C C18C 136.5(3) . . . . ?
C2C C3C C13C C18C -46.1(3) . . . . ?
C18C C13C C14C C15C -0.7(4) . . . . ?
C3C C13C C14C C15C -178.1(3) . . . . ?
C13C C14C C15C C16C 0.6(5) . . . . ?
C14C C15C C16C C17C -0.6(5) . . . . ?
C14C C15C C16C Cl1C -179.3(3) . . . . ?
C15C C16C C17C C18C 0.7(5) . . . . ?
Cl1C C16C C17C C18C 179.4(3) . . . . ?
C16C C17C C18C C13C -0.8(5) . . . . ?
C14C C13C C18C C17C 0.8(5) . . . . ?
C3C C13C C18C C17C 178.2(3) . . . . ?
C2E C1E N1E C5E 4.0(3) . . . . ?
C7E C1E N1E C5E -176.6(2) . . . . ?
C2D C1D N1D C5D 4.4(4) . . . . ?
C7D C1D N1D C5D -174.0(2) . . . . ?
C2C C1C N1C C5C -3.8(3) . . . . ?
C7C C1C N1C C5C 177.7(2) . . . . ?
O1C C5C N1C C1C -177.0(2) . . . . ?
C4C C5C N1C C1C 1.8(3) . . . . ?
C2B C1B N1B C5B 2.1(4) . . . . ?
C7B C1B N1B C5B -177.9(2) . . . . ?
C2A C1A N1A C5A 4.2(4) . . . . ?
C7A C1A N1A C5A -174.1(2) . . . . ?
N1B C1B C2B C3B 0.1(4) . . . . ?
C7B C1B C2B C3B -179.8(2) . . . . ?
N1A C1A C2A C3A -4.3(4) . . . . ?
C7A C1A C2A C3A 173.8(2) . . . . ?
C2F C1F N1F C5F 2.7(4) . . . . ?
C7F C1F N1F C5F -178.4(2) . . . . ?
C1B C2B C3B C4B -1.6(4) . . . . ?
C1B C2B C3B C13B 178.3(2) . . . . ?
C1A C2A C3A C4A 0.6(4) . . . . ?
C1A C2A C3A C13A -179.9(2) . . . . ?
N1F C1F C2F C3F -0.4(4) . . . . ?
C7F C1F C2F C3F -179.3(2) . . . . ?
N1E C1E C2E C3E -1.7(4) . . . . ?
C7E C1E C2E C3E 178.9(2) . . . . ?
N1D C1D C2D C3D -4.5(4) . . . . ?
C7D C1D C2D C3D 173.8(2) . . . . ?
C1D C2D C3D C4D 0.7(4) . . . . ?
C1D C2D C3D C13D -180.0(2) . . . . ?
C2B C3B C4B C6B -174.7(2) . . . . ?
C13B C3B C4B C6B 5.4(4) . . . . ?
C2B C3B C4B C5B 0.9(4) . . . . ?
C13B C3B C4B C5B -179.0(2) . . . . ?
C2A C3A C4A C6A -177.0(2) . . . . ?
C13A C3A C4A C6A 3.6(4) . . . . ?
C2A C3A C4A C5A 3.4(4) . . . . ?
C13A C3A C4A C5A -176.1(2) . . . . ?
C1F C2F C3F C4F -1.6(4) . . . . ?
C1F C2F C3F C13F 177.6(2) . . . . ?
C1E C2E C3E C4E -2.1(4) . . . . ?
C1E C2E C3E C13E 176.5(2) . . . . ?
C2D C3D C4D C6D -177.1(2) . . . . ?
C13D C3D C4D C6D 3.5(4) . . . . ?
C2D C3D C4D C5D 3.5(4) . . . . ?
C13D C3D C4D C5D -175.8(2) . . . . ?
C1D N1D C5D O1D 178.1(2) . . . . ?
C1D N1D C5D C4D -0.3(3) . . . . ?
C3D C4D C5D O1D 178.0(3) . . . . ?
C6D C4D C5D O1D -1.4(4) . . . . ?
C3D C4D C5D N1D -3.7(3) . . . . ?
C6D C4D C5D N1D 176.9(2) . . . . ?
C1B N1B C5B O1B 175.9(2) . . . . ?
C1B N1B C5B C4B -2.7(3) . . . . ?
C3B C4B C5B O1B -177.5(3) . . . . ?
C6B C4B C5B O1B -1.6(4) . . . . ?
C3B C4B C5B N1B 1.1(3) . . . . ?
C6B C4B C5B N1B 176.9(2) . . . . ?
C1A N1A C5A O1A 178.5(2) . . . . ?
C1A N1A C5A C4A -0.3(3) . . . . ?
C3A C4A C5A O1A 177.7(3) . . . . ?
C6A C4A C5A O1A -1.9(4) . . . . ?
C3A C4A C5A N1A -3.5(3) . . . . ?
C6A C4A C5A N1A 176.8(2) . . . . ?
C2F C3F C4F C6F -174.7(2) . . . . ?
C13F C3F C4F C6F 6.1(4) . . . . ?
C2F C3F C4F C5F 1.6(4) . . . . ?
C13F C3F C4F C5F -177.6(2) . . . . ?
C2E C3E C4E C6E -173.0(2) . . . . ?
C13E C3E C4E C6E 8.4(4) . . . . ?
C2E C3E C4E C5E 3.9(3) . . . . ?
C13E C3E C4E C5E -174.6(2) . . . . ?
C1F N1F C5F O1F 176.6(2) . . . . ?
C1F N1F C5F C4F -2.7(3) . . . . ?
C3F C4F C5F O1F -178.8(2) . . . . ?
C6F C4F C5F O1F -2.4(4) . . . . ?
C3F C4F C5F N1F 0.5(3) . . . . ?
C6F C4F C5F N1F 177.0(2) . . . . ?
C1E N1E C5E O1E 176.8(2) . . . . ?
C1E N1E C5E C4E -2.2(3) . . . . ?
C3E C4E C5E O1E 179.1(2) . . . . ?
C6E C4E C5E O1E -3.7(4) . . . . ?
C3E C4E C5E N1E -1.9(3) . . . . ?
C6E C4E C5E N1E 175.3(2) . . . . ?
N1A C1A C7A C12A -26.2(3) . . . . ?
C2A C1A C7A C12A 155.7(2) . . . . ?
N1A C1A C7A C8A 151.1(3) . . . . ?
C2A C1A C7A C8A -27.0(4) . . . . ?
N1F C1F C7F C8F 156.9(3) . . . . ?
C2F C1F C7F C8F -24.3(4) . . . . ?
N1F C1F C7F C12F -22.4(3) . . . . ?
C2F C1F C7F C12F 156.4(2) . . . . ?
N1E C1E C7E C12E 153.5(3) . . . . ?
C2E C1E C7E C12E -27.1(4) . . . . ?
N1E C1E C7E C8E -25.3(3) . . . . ?
C2E C1E C7E C8E 154.0(2) . . . . ?
N1D C1D C7D C12D -26.7(3) . . . . ?
C2D C1D C7D C12D 155.0(3) . . . . ?
N1D C1D C7D C8D 150.8(3) . . . . ?
C2D C1D C7D C8D -27.5(4) . . . . ?
N1B C1B C7B C12B -21.2(4) . . . . ?
C2B C1B C7B C12B 158.8(3) . . . . ?
N1B C1B C7B C8B 156.1(3) . . . . ?
C2B C1B C7B C8B -23.9(4) . . . . ?
C12F C7F C8F C9F -2.9(5) . . . . ?
C1F C7F C8F C9F 177.8(3) . . . . ?
C12E C7E C8E C9E 1.7(4) . . . . ?
C1E C7E C8E C9E -179.5(2) . . . . ?
C12D C7D C8D C9D -0.3(5) . . . . ?
C1D C7D C8D C9D -177.9(3) . . . . ?
C12B C7B C8B C9B -3.8(5) . . . . ?
C1B C7B C8B C9B 178.8(3) . . . . ?
C12A C7A C8A C9A -0.9(5) . . . . ?
C1A C7A C8A C9A -178.4(3) . . . . ?
C7E C8E C9E C10E -0.2(4) . . . . ?
C7D C8D C9D C10D -1.0(6) . . . . ?
C7B C8B C9B C10B 0.4(6) . . . . ?
C7A C8A C9A C10A 0.4(6) . . . . ?
C7F C8F C9F C10F 0.1(6) . . . . ?
C8F C9F C10F C11F 2.7(5) . . . . ?
C8E C9E C10E C11E -1.4(5) . . . . ?
C8D C9D C10D C11D 1.5(6) . . . . ?
C8B C9B C10B C11B 3.2(6) . . . . ?
C8A C9A C10A C11A 0.1(6) . . . . ?
C9B C10B C11B C12B -3.3(5) . . . . ?
C9A C10A C11A C12A 0.0(5) . . . . ?
C10B C11B C12B C7B -0.2(4) . . . . ?
C8B C7B C12B C11B 3.6(4) . . . . ?
C1B C7B C12B C11B -179.0(2) . . . . ?
C10A C11A C12A C7A -0.5(4) . . . . ?
C8A C7A C12A C11A 1.0(4) . . . . ?
C1A C7A C12A C11A 178.3(2) . . . . ?
C9F C10F C11F C12F -2.7(5) . . . . ?
C9E C10E C11E C12E 1.5(5) . . . . ?
C9D C10D C11D C12D -0.6(5) . . . . ?
C4A C3A C13A C14A -57.0(4) . . . . ?
C2A C3A C13A C14A 123.5(3) . . . . ?
C4A C3A C13A C18A 121.3(3) . . . . ?
C2A C3A C13A C18A -58.2(3) . . . . ?
C10F C11F C12F C7F -0.1(4) . . . . ?
C8F C7F C12F C11F 2.9(4) . . . . ?
C1F C7F C12F C11F -177.8(2) . . . . ?
C10E C11E C12E C7E 0.1(6) . . . . ?
C8E C7E C12E C11E -1.6(5) . . . . ?
C1E C7E C12E C11E 179.5(3) . . . . ?
C10D C11D C12D C7D -0.6(4) . . . . ?
C8D C7D C12D C11D 1.1(4) . . . . ?
C1D C7D C12D C11D 178.6(2) . . . . ?
C18A C13A C14A C15A 2.6(4) . . . . ?
C3A C13A C14A C15A -179.1(3) . . . . ?
C4F C3F C13F C18F 48.7(4) . . . . ?
C2F C3F C13F C18F -130.4(3) . . . . ?
C4F C3F C13F C14F -131.6(3) . . . . ?
C2F C3F C13F C14F 49.3(4) . . . . ?
C4E C3E C13E C18E 46.4(4) . . . . ?
C2E C3E C13E C18E -132.2(3) . . . . ?
C4E C3E C13E C14E -135.9(3) . . . . ?
C2E C3E C13E C14E 45.5(4) . . . . ?
C4D C3D C13D C14D -57.6(4) . . . . ?
C2D C3D C13D C14D 123.1(3) . . . . ?
C4D C3D C13D C18D 121.5(3) . . . . ?
C2D C3D C13D C18D -57.8(4) . . . . ?
C4B C3B C13B C14B 51.8(4) . . . . ?
C2B C3B C13B C14B -128.1(3) . . . . ?
C4B C3B C13B C18B -128.4(3) . . . . ?
C2B C3B C13B C18B 51.7(4) . . . . ?
C13A C14A C15A C16A -2.2(5) . . . . ?
C18F C13F C14F C15F -1.3(5) . . . . ?
C3F C13F C14F C15F 179.0(3) . . . . ?
C18E C13E C14E C15E -1.0(5) . . . . ?
C3E C13E C14E C15E -178.6(3) . . . . ?
C18D C13D C14D C15D 1.7(5) . . . . ?
C3D C13D C14D C15D -179.1(3) . . . . ?
C18B C13B C14B C15B -0.1(5) . . . . ?
C3B C13B C14B C15B 179.7(3) . . . . ?
C14A C15A C16A C17A 0.1(5) . . . . ?
C14A C15A C16A Cl1A -176.6(3) . . . . ?
C14A C15A C16A Cl2A 174.1(5) . . . . ?
C13F C14F C15F C16F 1.6(5) . . . . ?
C13E C14E C15E C16E 0.0(6) . . . . ?
C13D C14D C15D C16D -1.0(5) . . . . ?
C13B C14B C15B C16B 1.0(5) . . . . ?
C15A C16A C17A C18A 1.5(5) . . . . ?
Cl1A C16A C17A C18A 178.4(3) . . . . ?
Cl2A C16A C17A C18A -170.5(6) . . . . ?
C14F C15F C16F C17F -0.9(6) . . . . ?
C14F C15F C16F Cl1F -178.4(3) . . . . ?
C14F C15F C16F Cl2F 157.9(6) . . . . ?
C14E C15E C16E C17E 0.4(6) . . . . ?
C14E C15E C16E Cl1E -179.0(3) . . . . ?
C14D C15D C16D C17D -0.5(5) . . . . ?
C14D C15D C16D Cl1D 179.6(3) . . . . ?
C14D C15D C16D Cl2D -171.8(10) . . . . ?
C14B C15B C16B C17B -1.1(6) . . . . ?
C14B C15B C16B Cl1B 177.0(3) . . . . ?
C14B C15B C16B Cl2B -165.4(4) . . . . ?
C14A C13A C18A C17A -0.8(5) . . . . ?
C3A C13A C18A C17A -179.2(3) . . . . ?
C16A C17A C18A C13A -1.1(5) . . . . ?
C15F C16F C17F C18F -0.2(6) . . . . ?
Cl1F C16F C17F C18F 177.3(3) . . . . ?
Cl2F C16F C17F C18F -165.6(4) . . . . ?
C15E C16E C17E C18E 0.1(6) . . . . ?
Cl1E C16E C17E C18E 179.5(3) . . . . ?
C15D C16D C17D C18D 1.3(5) . . . . ?
Cl1D C16D C17D C18D -178.8(3) . . . . ?
Cl2D C16D C17D C18D 174.0(9) . . . . ?
C14B C13B C18B C17B -0.8(5) . . . . ?
C3B C13B C18B C17B 179.5(3) . . . . ?
C14D C13D C18D C17D -0.9(5) . . . . ?
C3D C13D C18D C17D 179.9(3) . . . . ?
C16D C17D C18D C13D -0.5(5) . . . . ?
C16E C17E C18E C13E -1.0(5) . . . . ?
C14E C13E C18E C17E 1.5(5) . . . . ?
C3E C13E C18E C17E 179.1(3) . . . . ?
C14F C13F C18F C17F 0.2(5) . . . . ?
C3F C13F C18F C17F 179.9(3) . . . . ?
C16F C17F C18F C13F 0.5(5) . . . . ?
C15B C16B C17B C18B 0.3(6) . . . . ?
Cl1B C16B C17B C18B -177.9(3) . . . . ?
Cl2B C16B C17B C18B 157.0(5) . . . . ?
C13B C18B C17B C16B 0.6(5) . . . . ?
